data_4078114
loop_
_publ_author_name
'Burford, Richard J.'
'Piers, Warren E.'
'Parvez, Masood'

_publ_section_title
;
 \b-Elimination-Immune PCcarbeneP Iridium Complexes via Double C--H
 Activation: Ligand--Metal Cooperation in Hydrogen Activation
;
_journal_issue 8
_journal_name_full Organometallics
_journal_page_first 2949
_journal_paper_doi 10.1021/om300127g
_journal_volume 31
_journal_year 2012
_chemical_formula_sum 'C25 H38 P2'
_chemical_formula_weight 400.49
_chemical_name_systematic
;
 ?
;
_space_group_IT_number 2
_symmetry_cell_setting triclinic
_symmetry_space_group_name_Hall '-P 1'
_symmetry_space_group_name_H-M 'P -1'
_atom_sites_solution_hydrogens geom
_atom_sites_solution_primary direct
_atom_sites_solution_secondary difmap
_cell_angle_alpha 77.687(2)
_cell_angle_beta 82.317(2)
_cell_angle_gamma 89.368(2)
_cell_formula_units_Z 4
_cell_length_a 12.7790(5)
_cell_length_b 13.5488(4)
_cell_length_c 14.6215(6)
_cell_measurement_reflns_used 9237?
_cell_measurement_temperature 173(2)
_cell_measurement_theta_max 26.4
_cell_measurement_theta_min 1.0
_cell_volume 2450.73(16)
_computing_cell_refinement 'HKL DENZO (Otwinowski & Minor, 1997)'
_computing_data_collection 'COLLECT (Hooft, 1998)'
_computing_data_reduction 'SCALEPACK (Otwinowski & Minor, 1997)'
_computing_molecular_graphics 'ORTEP-3 (Farrugia, 1997)'
_computing_publication_material 'SHELXL-97 (Sheldrick, 2008)'
_computing_structure_refinement 'SHELXL-97 (Sheldrick, 2008)'
_computing_structure_solution 'SIR92 (Altomare et al., 1991)'
_diffrn_ambient_temperature 173(2)
_diffrn_measured_fraction_theta_full 0.981
_diffrn_measured_fraction_theta_max 0.981
_diffrn_measurement_device_type 'Bruker APEX2 CCD'
_diffrn_measurement_method ' \w and \f '
_diffrn_radiation_monochromator graphite
_diffrn_radiation_source 'fine-focus sealed tube'
_diffrn_radiation_type MoK\a
_diffrn_radiation_wavelength 0.71073
_diffrn_reflns_av_R_equivalents 0.0580
_diffrn_reflns_av_sigmaI/netI 0.0730
_diffrn_reflns_limit_h_max 15
_diffrn_reflns_limit_h_min -15
_diffrn_reflns_limit_k_max 16
_diffrn_reflns_limit_k_min -16
_diffrn_reflns_limit_l_max 18
_diffrn_reflns_limit_l_min -18
_diffrn_reflns_number 18065
_diffrn_reflns_theta_full 26.42
_diffrn_reflns_theta_max 26.42
_diffrn_reflns_theta_min 1.54
_diffrn_standards_number 0
_exptl_absorpt_coefficient_mu 0.185
_exptl_absorpt_correction_T_max 0.9890
_exptl_absorpt_correction_T_min 0.9640
_exptl_absorpt_correction_type multi-scan
_exptl_absorpt_process_details 'SORTAV: (Blessing, 1997)'
_exptl_crystal_colour colorless
_exptl_crystal_density_diffrn 1.085
_exptl_crystal_density_method 'not measured'
_exptl_crystal_description prism
_exptl_crystal_F_000 872
_exptl_crystal_size_max 0.20
_exptl_crystal_size_mid 0.08
_exptl_crystal_size_min 0.06
_refine_diff_density_max 0.305
_refine_diff_density_min -0.268
_refine_diff_density_rms 0.061
_refine_ls_extinction_method none
_refine_ls_goodness_of_fit_ref 1.138
_refine_ls_hydrogen_treatment constr
_refine_ls_matrix_type full
_refine_ls_number_parameters 503
_refine_ls_number_reflns 9870
_refine_ls_number_restraints 0
_refine_ls_restrained_S_all 1.138
_refine_ls_R_factor_all 0.1210
_refine_ls_R_factor_gt 0.0731
_refine_ls_shift/su_max 0.000
_refine_ls_shift/su_mean 0.000
_refine_ls_structure_factor_coef Fsqd
_refine_ls_weighting_details 'calc w=1/[\s^2^(Fo^2^) + 4.15P] where P=(Fo^2^+2Fc^2^)/3'
_refine_ls_weighting_scheme calc
_refine_ls_wR_factor_gt 0.1224
_refine_ls_wR_factor_ref 0.1464
_reflns_number_gt 6657
_reflns_number_total 9870
_reflns_threshold_expression >2sigma(I)
_cod_data_source_file om300127g_si_001.cif
_cod_data_source_block Compound_I
_cod_depositor_comments
;
The following automatic conversions were performed:

'_symmetry_cell_setting' value ' Triclinic' changed to 'triclinic'
according to /home/saulius/struct/CIF-dictionaries/cif_core.dic
dictionary named 'cif_core.dic' version 2.4.1 from 2010-06-29.

Automatic conversion script
Id: cif_fix_values 1715 2011-07-08 13:25:40Z adriana 
;
_cod_database_code 4078114

loop_
_symmetry_equiv_pos_as_xyz
'x, y, z'
'-x, -y, -z'

loop_
_atom_site_label
_atom_site_type_symbol
_atom_site_fract_x
_atom_site_fract_y
_atom_site_fract_z
_atom_site_U_iso_or_equiv
_atom_site_adp_type
_atom_site_occupancy
_atom_site_symmetry_multiplicity
_atom_site_calc_flag
_atom_site_refinement_flags
P1 P 0.47721(7) 0.76352(7) 0.27158(7) 0.0323(2) Uani 1 1 d .
P2 P 0.27464(7) 0.33877(7) 0.31210(7) 0.0334(2) Uani 1 1 d .
P3 P 0.97102(7) -0.15760(7) 0.27607(7) 0.0322(2) Uani 1 1 d .
P4 P 0.76792(7) 0.24604(7) 0.32918(7) 0.0336(2) Uani 1 1 d .
C1 C 0.5309(3) 0.6798(2) 0.1926(2) 0.0304(8) Uani 1 1 d .
C2 C 0.6265(3) 0.6997(3) 0.1331(3) 0.0397(9) Uani 1 1 d .
H2 H 0.6662 0.7586 0.1331 0.048 Uiso 1 1 calc R
C3 C 0.6653(3) 0.6367(3) 0.0744(3) 0.0459(10) Uani 1 1 d .
H3 H 0.7305 0.6525 0.0344 0.055 Uiso 1 1 calc R
C4 C 0.6088(3) 0.5504(3) 0.0740(3) 0.0439(10) Uani 1 1 d .
H4 H 0.6352 0.5063 0.0341 0.053 Uiso 1 1 calc R
C5 C 0.5142(3) 0.5287(3) 0.1317(3) 0.0406(9) Uani 1 1 d .
H5 H 0.4758 0.4692 0.1314 0.049 Uiso 1 1 calc R
C6 C 0.4730(3) 0.5925(2) 0.1911(3) 0.0332(8) Uani 1 1 d .
C7 C 0.3679(3) 0.5627(3) 0.2521(3) 0.0368(9) Uani 1 1 d .
H7A H 0.3419 0.6199 0.2807 0.044 Uiso 1 1 calc R
H7B H 0.3781 0.5048 0.3041 0.044 Uiso 1 1 calc R
C8 C 0.2855(3) 0.5340(3) 0.1959(3) 0.0336(8) Uani 1 1 d .
C9 C 0.2572(3) 0.6091(3) 0.1222(3) 0.0422(9) Uani 1 1 d .
H9 H 0.2876 0.6748 0.1115 0.051 Uiso 1 1 calc R
C10 C 0.1864(3) 0.5901(3) 0.0650(3) 0.0467(10) Uani 1 1 d .
H10 H 0.1690 0.6420 0.0148 0.056 Uiso 1 1 calc R
C11 C 0.1410(3) 0.4954(3) 0.0808(3) 0.0429(9) Uani 1 1 d .
H11 H 0.0921 0.4815 0.0414 0.052 Uiso 1 1 calc R
C12 C 0.1667(3) 0.4202(3) 0.1543(3) 0.0373(8) Uani 1 1 d .
H12 H 0.1347 0.3551 0.1647 0.045 Uiso 1 1 calc R
C13 C 0.2386(3) 0.4378(2) 0.2135(2) 0.0309(8) Uani 1 1 d .
C14 C 0.4798(4) 0.9251(3) 0.1209(3) 0.0652(14) Uani 1 1 d .
H14A H 0.5024 0.9947 0.0912 0.078 Uiso 1 1 calc R
H14B H 0.4030 0.9221 0.1383 0.078 Uiso 1 1 calc R
H14C H 0.4998 0.8812 0.0763 0.078 Uiso 1 1 calc R
C15 C 0.5330(3) 0.8895(2) 0.2089(3) 0.0370(9) Uani 1 1 d .
H15 H 0.6108 0.8847 0.1907 0.044 Uiso 1 1 calc R
C16 C 0.5116(4) 0.9635(3) 0.2745(3) 0.0533(11) Uani 1 1 d .
H16A H 0.5335 1.0318 0.2397 0.064 Uiso 1 1 calc R
H16B H 0.5516 0.9438 0.3280 0.064 Uiso 1 1 calc R
H16C H 0.4360 0.9625 0.2977 0.064 Uiso 1 1 calc R
C17 C 0.6751(3) 0.7411(3) 0.3478(3) 0.0568(12) Uani 1 1 d .
H17A H 0.7073 0.7250 0.4062 0.068 Uiso 1 1 calc R
H17B H 0.6928 0.8112 0.3153 0.068 Uiso 1 1 calc R
H17C H 0.7020 0.6955 0.3066 0.068 Uiso 1 1 calc R
C18 C 0.5559(3) 0.7281(3) 0.3712(3) 0.0401(9) Uani 1 1 d .
H18 H 0.5329 0.7733 0.4158 0.048 Uiso 1 1 calc R
C19 C 0.5260(4) 0.6201(3) 0.4253(3) 0.0560(12) Uani 1 1 d .
H19A H 0.5610 0.6045 0.4822 0.067 Uiso 1 1 calc R
H19B H 0.5486 0.5725 0.3849 0.067 Uiso 1 1 calc R
H19C H 0.4492 0.6144 0.4433 0.067 Uiso 1 1 calc R
C20 C 0.1636(4) 0.4351(3) 0.4429(3) 0.0527(11) Uani 1 1 d .
H20A H 0.1056 0.4335 0.4944 0.063 Uiso 1 1 calc R
H20B H 0.1574 0.4949 0.3927 0.063 Uiso 1 1 calc R
H20C H 0.2312 0.4381 0.4669 0.063 Uiso 1 1 calc R
C21 C 0.1582(3) 0.3399(3) 0.4033(3) 0.0415(9) Uani 1 1 d .
H21 H 0.1658 0.2813 0.4565 0.050 Uiso 1 1 calc R
C22 C 0.0505(3) 0.3276(3) 0.3729(3) 0.0547(12) Uani 1 1 d .
H22A H -0.0047 0.3268 0.4264 0.066 Uiso 1 1 calc R
H22B H 0.0477 0.2640 0.3516 0.066 Uiso 1 1 calc R
H22C H 0.0393 0.3842 0.3211 0.066 Uiso 1 1 calc R
C23 C 0.2580(3) 0.1297(3) 0.3513(3) 0.0560(12) Uani 1 1 d .
H23A H 0.2520 0.0675 0.3282 0.067 Uiso 1 1 calc R
H23B H 0.1988 0.1329 0.4005 0.067 Uiso 1 1 calc R
H23C H 0.3246 0.1302 0.3775 0.067 Uiso 1 1 calc R
C24 C 0.2559(3) 0.2207(3) 0.2699(3) 0.0425(10) Uani 1 1 d .
H24 H 0.1863 0.2222 0.2454 0.051 Uiso 1 1 calc R
C25 C 0.3449(3) 0.2162(3) 0.1899(3) 0.0504(11) Uani 1 1 d .
H25A H 0.3380 0.1535 0.1677 0.060 Uiso 1 1 calc R
H25B H 0.4132 0.2179 0.2131 0.060 Uiso 1 1 calc R
H25C H 0.3406 0.2743 0.1376 0.060 Uiso 1 1 calc R
C26 C 1.0327(3) -0.0405(2) 0.2019(2) 0.0306(8) Uani 1 1 d .
C27 C 1.1305(3) -0.0389(3) 0.1446(3) 0.0384(9) Uani 1 1 d .
H27 H 1.1660 -0.1008 0.1438 0.046 Uiso 1 1 calc R
C28 C 1.1769(3) 0.0497(3) 0.0892(3) 0.0440(10) Uani 1 1 d .
H28 H 1.2434 0.0486 0.0516 0.053 Uiso 1 1 calc R
C29 C 1.1249(3) 0.1396(3) 0.0897(3) 0.0430(10) Uani 1 1 d .
H29 H 1.1561 0.2010 0.0526 0.052 Uiso 1 1 calc R
C30 C 1.0284(3) 0.1404(3) 0.1436(3) 0.0396(9) Uani 1 1 d .
H30 H 0.9931 0.2026 0.1424 0.048 Uiso 1 1 calc R
C31 C 0.9808(3) 0.0519(2) 0.2001(2) 0.0318(8) Uani 1 1 d .
C32 C 0.8746(3) 0.0600(3) 0.2577(3) 0.0386(9) Uani 1 1 d .
H32A H 0.8847 0.0945 0.3092 0.046 Uiso 1 1 calc R
H32B H 0.8466 -0.0089 0.2870 0.046 Uiso 1 1 calc R
C33 C 0.7938(3) 0.1170(3) 0.2006(3) 0.0347(8) Uani 1 1 d .
C34 C 0.7732(3) 0.0848(3) 0.1195(3) 0.0454(10) Uani 1 1 d .
H34 H 0.8110 0.0295 0.1018 0.055 Uiso 1 1 calc R
C35 C 0.6996(3) 0.1315(3) 0.0653(3) 0.0466(10) Uani 1 1 d .
H35 H 0.6875 0.1089 0.0103 0.056 Uiso 1 1 calc R
C36 C 0.6434(3) 0.2108(3) 0.0903(3) 0.0414(9) Uani 1 1 d .
H36 H 0.5911 0.2421 0.0538 0.050 Uiso 1 1 calc R
C37 C 0.6633(3) 0.2447(3) 0.1690(3) 0.0360(8) Uani 1 1 d .
H37 H 0.6252 0.3006 0.1851 0.043 Uiso 1 1 calc R
C38 C 0.7382(3) 0.1993(2) 0.2258(2) 0.0303(8) Uani 1 1 d .
C39 C 0.9671(4) -0.2406(3) 0.1204(3) 0.0537(11) Uani 1 1 d .
H39A H 0.9876 -0.2951 0.0874 0.064 Uiso 1 1 calc R
H39B H 0.9903 -0.1754 0.0792 0.064 Uiso 1 1 calc R
H39C H 0.8902 -0.2415 0.1367 0.064 Uiso 1 1 calc R
C40 C 1.0191(3) -0.2557(2) 0.2105(3) 0.0357(8) Uani 1 1 d .
H40 H 1.0975 -0.2488 0.1935 0.043 Uiso 1 1 calc R
C41 C 0.9908(3) -0.3601(3) 0.2733(3) 0.0510(11) Uani 1 1 d .
H41A H 1.0124 -0.4123 0.2378 0.061 Uiso 1 1 calc R
H41B H 0.9144 -0.3652 0.2932 0.061 Uiso 1 1 calc R
H41C H 1.0276 -0.3694 0.3291 0.061 Uiso 1 1 calc R
C42 C 1.1673(3) -0.1913(3) 0.3560(3) 0.0573(12) Uani 1 1 d .
H42A H 1.1980 -0.2078 0.4152 0.069 Uiso 1 1 calc R
H42B H 1.1988 -0.1280 0.3171 0.069 Uiso 1 1 calc R
H42C H 1.1817 -0.2458 0.3216 0.069 Uiso 1 1 calc R
C43 C 1.0485(3) -0.1797(3) 0.3775(3) 0.0399(9) Uani 1 1 d .
H43 H 1.0209 -0.2447 0.4200 0.048 Uiso 1 1 calc R
C44 C 1.0238(4) -0.0976(3) 0.4341(3) 0.0552(11) Uani 1 1 d .
H44A H 1.0567 -0.1141 0.4922 0.066 Uiso 1 1 calc R
H44B H 0.9472 -0.0936 0.4503 0.066 Uiso 1 1 calc R
H44C H 1.0517 -0.0324 0.3961 0.066 Uiso 1 1 calc R
C45 C 0.6708(4) 0.0803(3) 0.4547(3) 0.0586(12) Uani 1 1 d .
H45A H 0.6148 0.0528 0.5062 0.070 Uiso 1 1 calc R
H45B H 0.7396 0.0704 0.4777 0.070 Uiso 1 1 calc R
H45C H 0.6689 0.0454 0.4028 0.070 Uiso 1 1 calc R
C46 C 0.6538(3) 0.1931(3) 0.4195(3) 0.0443(10) Uani 1 1 d .
H46 H 0.6565 0.2256 0.4745 0.053 Uiso 1 1 calc R
C47 C 0.5441(3) 0.2115(4) 0.3902(3) 0.0624(13) Uani 1 1 d .
H47A H 0.4907 0.1855 0.4445 0.075 Uiso 1 1 calc R
H47B H 0.5363 0.1766 0.3392 0.075 Uiso 1 1 calc R
H47C H 0.5347 0.2842 0.3681 0.075 Uiso 1 1 calc R
C48 C 0.7521(4) 0.4300(3) 0.3808(4) 0.0647(14) Uani 1 1 d .
H48A H 0.7428 0.5032 0.3633 0.078 Uiso 1 1 calc R
H48B H 0.8227 0.4162 0.3992 0.078 Uiso 1 1 calc R
H48C H 0.6987 0.4008 0.4340 0.078 Uiso 1 1 calc R
C49 C 0.7399(3) 0.3827(3) 0.2962(3) 0.0489(11) Uani 1 1 d .
H49 H 0.6661 0.3918 0.2807 0.059 Uiso 1 1 calc R
C50 C 0.8174(4) 0.4315(3) 0.2108(3) 0.0622(14) Uani 1 1 d .
H50A H 0.8087 0.5049 0.1978 0.075 Uiso 1 1 calc R
H50B H 0.8037 0.4054 0.1558 0.075 Uiso 1 1 calc R
H50C H 0.8897 0.4155 0.2236 0.075 Uiso 1 1 calc R

loop_
_atom_site_aniso_label
_atom_site_aniso_U_11
_atom_site_aniso_U_22
_atom_site_aniso_U_33
_atom_site_aniso_U_23
_atom_site_aniso_U_13
_atom_site_aniso_U_12
P1 0.0292(5) 0.0282(5) 0.0402(6) -0.0108(4) -0.0009(4) -0.0017(4)
P2 0.0283(5) 0.0301(5) 0.0429(6) -0.0060(4) -0.0112(4) -0.0018(4)
P3 0.0285(5) 0.0285(5) 0.0395(6) -0.0093(4) -0.0006(4) 0.0017(4)
P4 0.0302(5) 0.0336(5) 0.0429(6) -0.0167(4) -0.0123(4) 0.0062(4)
C1 0.0306(19) 0.0278(17) 0.032(2) -0.0067(14) -0.0003(15) -0.0009(14)
C2 0.030(2) 0.040(2) 0.047(2) -0.0115(18) 0.0054(17) -0.0071(16)
C3 0.036(2) 0.055(2) 0.045(3) -0.013(2) 0.0052(19) 0.0003(18)
C4 0.041(2) 0.045(2) 0.048(3) -0.0204(19) 0.0009(19) 0.0071(18)
C5 0.043(2) 0.0322(19) 0.049(2) -0.0160(17) -0.0013(19) -0.0013(16)
C6 0.034(2) 0.0298(18) 0.035(2) -0.0068(15) -0.0017(16) -0.0003(15)
C7 0.040(2) 0.0315(18) 0.038(2) -0.0115(16) 0.0072(17) -0.0116(16)
C8 0.0308(19) 0.0325(18) 0.036(2) -0.0082(15) 0.0033(16) -0.0035(15)
C9 0.041(2) 0.036(2) 0.044(2) -0.0046(17) 0.0076(19) 0.0014(17)
C10 0.040(2) 0.050(2) 0.043(3) -0.0005(19) 0.0023(19) 0.0127(19)
C11 0.033(2) 0.064(3) 0.031(2) -0.0109(19) -0.0021(17) 0.0064(19)
C12 0.031(2) 0.041(2) 0.041(2) -0.0092(17) -0.0076(17) 0.0013(16)
C13 0.0260(18) 0.0300(17) 0.035(2) -0.0059(15) -0.0012(15) -0.0012(14)
C14 0.104(4) 0.042(2) 0.051(3) 0.000(2) -0.033(3) 0.001(2)
C15 0.047(2) 0.0268(17) 0.038(2) -0.0077(15) -0.0082(18) -0.0030(16)
C16 0.075(3) 0.030(2) 0.059(3) -0.0150(19) -0.014(2) 0.001(2)
C17 0.050(3) 0.066(3) 0.052(3) 0.000(2) -0.019(2) -0.002(2)
C18 0.045(2) 0.038(2) 0.037(2) -0.0074(17) -0.0020(18) 0.0002(17)
C19 0.068(3) 0.047(2) 0.042(3) 0.0088(19) 0.003(2) 0.001(2)
C20 0.062(3) 0.058(3) 0.036(2) -0.008(2) -0.003(2) 0.011(2)
C21 0.037(2) 0.049(2) 0.033(2) 0.0048(17) -0.0070(17) 0.0015(17)
C22 0.030(2) 0.081(3) 0.043(3) 0.008(2) -0.0025(19) -0.002(2)
C23 0.049(3) 0.036(2) 0.082(4) -0.006(2) -0.014(2) -0.0049(19)
C24 0.036(2) 0.0301(19) 0.064(3) -0.0087(18) -0.019(2) 0.0002(16)
C25 0.055(3) 0.045(2) 0.058(3) -0.020(2) -0.020(2) 0.009(2)
C26 0.0301(19) 0.0300(17) 0.032(2) -0.0078(15) -0.0044(15) 0.0011(14)
C27 0.034(2) 0.039(2) 0.041(2) -0.0108(17) 0.0009(17) 0.0012(16)
C28 0.037(2) 0.052(2) 0.041(2) -0.0106(19) 0.0024(18) -0.0113(18)
C29 0.048(2) 0.039(2) 0.038(2) 0.0023(17) -0.0082(19) -0.0162(18)
C30 0.046(2) 0.0341(19) 0.041(2) -0.0083(17) -0.0132(19) 0.0007(17)
C31 0.038(2) 0.0292(17) 0.030(2) -0.0091(14) -0.0077(16) 0.0017(15)
C32 0.045(2) 0.0327(19) 0.038(2) -0.0097(16) -0.0037(18) 0.0106(16)
C33 0.031(2) 0.0319(18) 0.041(2) -0.0117(16) -0.0006(16) -0.0004(15)
C34 0.045(2) 0.052(2) 0.044(2) -0.023(2) -0.003(2) 0.0019(19)
C35 0.042(2) 0.070(3) 0.033(2) -0.022(2) -0.0066(19) -0.003(2)
C36 0.029(2) 0.059(2) 0.034(2) -0.0032(18) -0.0091(17) -0.0038(18)
C37 0.0296(19) 0.0379(19) 0.040(2) -0.0076(16) -0.0051(16) -0.0007(15)
C38 0.0282(18) 0.0299(17) 0.034(2) -0.0077(15) -0.0059(15) -0.0008(14)
C39 0.063(3) 0.057(3) 0.051(3) -0.024(2) -0.022(2) 0.008(2)
C40 0.033(2) 0.0271(17) 0.048(2) -0.0117(16) -0.0033(17) 0.0034(15)
C41 0.057(3) 0.031(2) 0.067(3) -0.018(2) -0.003(2) 0.0044(18)
C42 0.051(3) 0.072(3) 0.056(3) -0.020(2) -0.024(2) 0.012(2)
C43 0.049(2) 0.037(2) 0.031(2) -0.0059(16) -0.0018(18) -0.0006(17)
C44 0.071(3) 0.053(3) 0.043(3) -0.017(2) -0.001(2) -0.006(2)
C45 0.063(3) 0.068(3) 0.040(3) -0.004(2) -0.001(2) -0.018(2)
C46 0.035(2) 0.068(3) 0.035(2) -0.022(2) -0.0047(18) -0.0010(19)
C47 0.036(2) 0.113(4) 0.048(3) -0.040(3) -0.004(2) -0.002(2)
C48 0.059(3) 0.045(2) 0.105(4) -0.047(3) -0.018(3) 0.013(2)
C49 0.044(2) 0.037(2) 0.075(3) -0.023(2) -0.027(2) 0.0114(18)
C50 0.080(4) 0.039(2) 0.072(3) -0.003(2) -0.038(3) -0.008(2)

loop_
_atom_type_symbol
_atom_type_description
_atom_type_scat_dispersion_real
_atom_type_scat_dispersion_imag
_atom_type_scat_source
C C 0.0033 0.0016 'International Tables Vol C Tables 4.2.6.8 and 6.1.1.4'
H H 0.0000 0.0000 'International Tables Vol C Tables 4.2.6.8 and 6.1.1.4'
P P 0.1023 0.0942 'International Tables Vol C Tables 4.2.6.8 and 6.1.1.4'

loop_
_geom_angle_atom_site_label_1
_geom_angle_atom_site_label_2
_geom_angle_atom_site_label_3
_geom_angle
C1 P1 C18 102.13(16)
C1 P1 C15 103.12(16)
C18 P1 C15 103.11(17)
C13 P2 C24 102.41(17)
C13 P2 C21 100.98(16)
C24 P2 C21 104.06(18)
C26 P3 C40 103.46(16)
C26 P3 C43 101.87(16)
C40 P3 C43 103.37(16)
C38 P4 C49 102.66(17)
C38 P4 C46 101.64(16)
C49 P4 C46 104.1(2)
C2 C1 C6 117.9(3)
C2 C1 P1 122.9(3)
C6 C1 P1 119.2(3)
C3 C2 C1 122.2(3)
C3 C2 H2 118.9
C1 C2 H2 118.9
C2 C3 C4 119.7(4)
C2 C3 H3 120.2
C4 C3 H3 120.2
C5 C4 C3 119.6(3)
C5 C4 H4 120.2
C3 C4 H4 120.2
C4 C5 C6 121.5(3)
C4 C5 H5 119.2
C6 C5 H5 119.2
C5 C6 C1 119.1(3)
C5 C6 C7 117.9(3)
C1 C6 C7 123.0(3)
C6 C7 C8 112.1(3)
C6 C7 H7A 109.2
C8 C7 H7A 109.2
C6 C7 H7B 109.2
C8 C7 H7B 109.2
H7A C7 H7B 107.9
C9 C8 C13 119.3(3)
C9 C8 C7 117.0(3)
C13 C8 C7 123.7(3)
C10 C9 C8 121.7(4)
C10 C9 H9 119.2
C8 C9 H9 119.2
C9 C10 C11 119.5(4)
C9 C10 H10 120.2
C11 C10 H10 120.2
C10 C11 C12 119.8(4)
C10 C11 H11 120.1
C12 C11 H11 120.1
C11 C12 C13 121.7(3)
C11 C12 H12 119.2
C13 C12 H12 119.2
C12 C13 C8 118.0(3)
C12 C13 P2 122.6(3)
C8 C13 P2 119.4(3)
C15 C14 H14A 109.5
C15 C14 H14B 109.5
H14A C14 H14B 109.5
C15 C14 H14C 109.5
H14A C14 H14C 109.5
H14B C14 H14C 109.5
C14 C15 C16 109.9(3)
C14 C15 P1 108.7(3)
C16 C15 P1 108.9(3)
C14 C15 H15 109.7
C16 C15 H15 109.7
P1 C15 H15 109.7
C15 C16 H16A 109.5
C15 C16 H16B 109.5
H16A C16 H16B 109.5
C15 C16 H16C 109.5
H16A C16 H16C 109.5
H16B C16 H16C 109.5
C18 C17 H17A 109.5
C18 C17 H17B 109.5
H17A C17 H17B 109.5
C18 C17 H17C 109.5
H17A C17 H17C 109.5
H17B C17 H17C 109.5
C17 C18 C19 110.6(3)
C17 C18 P1 117.0(3)
C19 C18 P1 109.5(3)
C17 C18 H18 106.3
C19 C18 H18 106.3
P1 C18 H18 106.3
C18 C19 H19A 109.5
C18 C19 H19B 109.5
H19A C19 H19B 109.5
C18 C19 H19C 109.5
H19A C19 H19C 109.5
H19B C19 H19C 109.5
C21 C20 H20A 109.5
C21 C20 H20B 109.5
H20A C20 H20B 109.5
C21 C20 H20C 109.5
H20A C20 H20C 109.5
H20B C20 H20C 109.5
C22 C21 C20 111.2(3)
C22 C21 P2 116.1(3)
C20 C21 P2 109.2(3)
C22 C21 H21 106.6
C20 C21 H21 106.6
P2 C21 H21 106.6
C21 C22 H22A 109.5
C21 C22 H22B 109.5
H22A C22 H22B 109.5
C21 C22 H22C 109.5
H22A C22 H22C 109.5
H22B C22 H22C 109.5
C24 C23 H23A 109.5
C24 C23 H23B 109.5
H23A C23 H23B 109.5
C24 C23 H23C 109.5
H23A C23 H23C 109.5
H23B C23 H23C 109.5
C23 C24 C25 111.0(3)
C23 C24 P2 109.6(3)
C25 C24 P2 107.9(3)
C23 C24 H24 109.5
C25 C24 H24 109.5
P2 C24 H24 109.5
C24 C25 H25A 109.5
C24 C25 H25B 109.5
H25A C25 H25B 109.5
C24 C25 H25C 109.5
H25A C25 H25C 109.5
H25B C25 H25C 109.5
C27 C26 C31 117.6(3)
C27 C26 P3 122.6(3)
C31 C26 P3 119.8(3)
C28 C27 C26 122.3(3)
C28 C27 H27 118.8
C26 C27 H27 118.8
C29 C28 C27 118.9(4)
C29 C28 H28 120.5
C27 C28 H28 120.5
C30 C29 C28 120.2(4)
C30 C29 H29 119.9
C28 C29 H29 119.9
C29 C30 C31 121.6(3)
C29 C30 H30 119.2
C31 C30 H30 119.2
C30 C31 C26 119.4(3)
C30 C31 C32 118.0(3)
C26 C31 C32 122.7(3)
C31 C32 C33 113.8(3)
C31 C32 H32A 108.8
C33 C32 H32A 108.8
C31 C32 H32B 108.8
C33 C32 H32B 108.8
H32A C32 H32B 107.7
C38 C33 C34 119.0(3)
C38 C33 C32 122.9(3)
C34 C33 C32 118.1(3)
C35 C34 C33 121.4(4)
C35 C34 H34 119.3
C33 C34 H34 119.3
C36 C35 C34 120.1(3)
C36 C35 H35 119.9
C34 C35 H35 119.9
C35 C36 C37 119.5(3)
C35 C36 H36 120.2
C37 C36 H36 120.2
C36 C37 C38 122.0(3)
C36 C37 H37 119.0
C38 C37 H37 119.0
C37 C38 C33 118.0(3)
C37 C38 P4 122.3(3)
C33 C38 P4 119.6(3)
C40 C39 H39A 109.5
C40 C39 H39B 109.5
H39A C39 H39B 109.5
C40 C39 H39C 109.5
H39A C39 H39C 109.5
H39B C39 H39C 109.5
C39 C40 C41 110.8(3)
C39 C40 P3 108.6(2)
C41 C40 P3 109.0(3)
C39 C40 H40 109.5
C41 C40 H40 109.5
P3 C40 H40 109.5
C40 C41 H41A 109.5
C40 C41 H41B 109.5
H41A C41 H41B 109.5
C40 C41 H41C 109.5
H41A C41 H41C 109.5
H41B C41 H41C 109.5
C43 C42 H42A 109.5
C43 C42 H42B 109.5
H42A C42 H42B 109.5
C43 C42 H42C 109.5
H42A C42 H42C 109.5
H42B C42 H42C 109.5
C42 C43 C44 110.6(3)
C42 C43 P3 117.4(3)
C44 C43 P3 109.3(3)
C42 C43 H43 106.3
C44 C43 H43 106.3
P3 C43 H43 106.3
C43 C44 H44A 109.5
C43 C44 H44B 109.5
H44A C44 H44B 109.5
C43 C44 H44C 109.5
H44A C44 H44C 109.5
H44B C44 H44C 109.5
C46 C45 H45A 109.5
C46 C45 H45B 109.5
H45A C45 H45B 109.5
C46 C45 H45C 109.5
H45A C45 H45C 109.5
H45B C45 H45C 109.5
C47 C46 C45 110.7(4)
C47 C46 P4 116.7(3)
C45 C46 P4 108.6(3)
C47 C46 H46 106.7
C45 C46 H46 106.7
P4 C46 H46 106.7
C46 C47 H47A 109.5
C46 C47 H47B 109.5
H47A C47 H47B 109.5
C46 C47 H47C 109.5
H47A C47 H47C 109.5
H47B C47 H47C 109.5
C49 C48 H48A 109.5
C49 C48 H48B 109.5
H48A C48 H48B 109.5
C49 C48 H48C 109.5
H48A C48 H48C 109.5
H48B C48 H48C 109.5
C50 C49 C48 110.5(4)
C50 C49 P4 109.1(3)
C48 C49 P4 108.2(3)
C50 C49 H49 109.7
C48 C49 H49 109.7
P4 C49 H49 109.7
C49 C50 H50A 109.5
C49 C50 H50B 109.5
H50A C50 H50B 109.5
C49 C50 H50C 109.5
H50A C50 H50C 109.5
H50B C50 H50C 109.5

loop_
_geom_bond_atom_site_label_1
_geom_bond_atom_site_label_2
_geom_bond_distance
P1 C1 1.849(3)
P1 C18 1.856(4)
P1 C15 1.857(4)
P2 C13 1.852(4)
P2 C24 1.862(4)
P2 C21 1.863(4)
P3 C26 1.838(4)
P3 C40 1.853(3)
P3 C43 1.862(4)
P4 C38 1.843(3)
P4 C49 1.855(4)
P4 C46 1.868(4)
C1 C2 1.395(5)
C1 C6 1.409(4)
C2 C3 1.379(5)
C2 H2 0.9500
C3 C4 1.383(5)
C3 H3 0.9500
C4 C5 1.375(5)
C4 H4 0.9500
C5 C6 1.401(5)
C5 H5 0.9500
C6 C7 1.517(5)
C7 C8 1.520(5)
C7 H7A 0.9900
C7 H7B 0.9900
C8 C9 1.398(5)
C8 C13 1.400(4)
C9 C10 1.372(6)
C9 H9 0.9500
C10 C11 1.375(5)
C10 H10 0.9500
C11 C12 1.386(5)
C11 H11 0.9500
C12 C13 1.398(5)
C12 H12 0.9500
C14 C15 1.521(5)
C14 H14A 0.9800
C14 H14B 0.9800
C14 H14C 0.9800
C15 C16 1.527(5)
C15 H15 1.0000
C16 H16A 0.9800
C16 H16B 0.9800
C16 H16C 0.9800
C17 C18 1.520(5)
C17 H17A 0.9800
C17 H17B 0.9800
C17 H17C 0.9800
C18 C19 1.533(5)
C18 H18 1.0000
C19 H19A 0.9800
C19 H19B 0.9800
C19 H19C 0.9800
C20 C21 1.528(5)
C20 H20A 0.9800
C20 H20B 0.9800
C20 H20C 0.9800
C21 C22 1.523(5)
C21 H21 1.0000
C22 H22A 0.9800
C22 H22B 0.9800
C22 H22C 0.9800
C23 C24 1.523(5)
C23 H23A 0.9800
C23 H23B 0.9800
C23 H23C 0.9800
C24 C25 1.529(6)
C24 H24 1.0000
C25 H25A 0.9800
C25 H25B 0.9800
C25 H25C 0.9800
C26 C27 1.406(5)
C26 C31 1.407(4)
C27 C28 1.386(5)
C27 H27 0.9500
C28 C29 1.381(5)
C28 H28 0.9500
C29 C30 1.374(5)
C29 H29 0.9500
C30 C31 1.395(5)
C30 H30 0.9500
C31 C32 1.514(5)
C32 C33 1.516(5)
C32 H32A 0.9900
C32 H32B 0.9900
C33 C38 1.404(4)
C33 C34 1.404(5)
C34 C35 1.374(5)
C34 H34 0.9500
C35 C36 1.373(5)
C35 H35 0.9500
C36 C37 1.380(5)
C36 H36 0.9500
C37 C38 1.403(5)
C37 H37 0.9500
C39 C40 1.528(5)
C39 H39A 0.9800
C39 H39B 0.9800
C39 H39C 0.9800
C40 C41 1.530(5)
C40 H40 1.0000
C41 H41A 0.9800
C41 H41B 0.9800
C41 H41C 0.9800
C42 C43 1.523(5)
C42 H42A 0.9800
C42 H42B 0.9800
C42 H42C 0.9800
C43 C44 1.528(5)
C43 H43 1.0000
C44 H44A 0.9800
C44 H44B 0.9800
C44 H44C 0.9800
C45 C46 1.527(6)
C45 H45A 0.9800
C45 H45B 0.9800
C45 H45C 0.9800
C46 C47 1.523(5)
C46 H46 1.0000
C47 H47A 0.9800
C47 H47B 0.9800
C47 H47C 0.9800
C48 C49 1.535(6)
C48 H48A 0.9800
C48 H48B 0.9800
C48 H48C 0.9800
C49 C50 1.520(6)
C49 H49 1.0000
C50 H50A 0.9800
C50 H50B 0.9800
C50 H50C 0.9800

loop_
_geom_torsion_atom_site_label_1
_geom_torsion_atom_site_label_2
_geom_torsion_atom_site_label_3
_geom_torsion_atom_site_label_4
_geom_torsion
C18 P1 C1 C2 -78.7(3)
C15 P1 C1 C2 28.1(4)
C18 P1 C1 C6 102.0(3)
C15 P1 C1 C6 -151.3(3)
C6 C1 C2 C3 -0.4(6)
P1 C1 C2 C3 -179.8(3)
C1 C2 C3 C4 -0.4(6)
C2 C3 C4 C5 0.4(6)
C3 C4 C5 C6 0.3(6)
C4 C5 C6 C1 -1.1(6)
C4 C5 C6 C7 179.8(4)
C2 C1 C6 C5 1.1(5)
P1 C1 C6 C5 -179.5(3)
C2 C1 C6 C7 -179.8(3)
P1 C1 C6 C7 -0.5(5)
C5 C6 C7 C8 -48.1(4)
C1 C6 C7 C8 132.8(3)
C6 C7 C8 C9 -62.0(4)
C6 C7 C8 C13 117.3(4)
C13 C8 C9 C10 -1.7(6)
C7 C8 C9 C10 177.6(3)
C8 C9 C10 C11 0.8(6)
C9 C10 C11 C12 0.2(6)
C10 C11 C12 C13 -0.2(6)
C11 C12 C13 C8 -0.7(5)
C11 C12 C13 P2 -179.9(3)
C9 C8 C13 C12 1.6(5)
C7 C8 C13 C12 -177.7(3)
C9 C8 C13 P2 -179.2(3)
C7 C8 C13 P2 1.6(5)
C24 P2 C13 C12 28.4(3)
C21 P2 C13 C12 -78.8(3)
C24 P2 C13 C8 -150.8(3)
C21 P2 C13 C8 102.0(3)
C1 P1 C15 C14 70.4(3)
C18 P1 C15 C14 176.4(3)
C1 P1 C15 C16 -169.8(3)
C18 P1 C15 C16 -63.8(3)
C1 P1 C18 C17 58.9(3)
C15 P1 C18 C17 -47.9(3)
C1 P1 C18 C19 -68.0(3)
C15 P1 C18 C19 -174.8(3)
C13 P2 C21 C22 53.3(3)
C24 P2 C21 C22 -52.6(3)
C13 P2 C21 C20 -73.3(3)
C24 P2 C21 C20 -179.2(3)
C13 P2 C24 C23 -167.3(3)
C21 P2 C24 C23 -62.4(3)
C13 P2 C24 C25 71.8(3)
C21 P2 C24 C25 176.6(3)
C40 P3 C26 C27 -29.6(3)
C43 P3 C26 C27 77.4(3)
C40 P3 C26 C31 149.3(3)
C43 P3 C26 C31 -103.6(3)
C31 C26 C27 C28 1.4(5)
P3 C26 C27 C28 -179.6(3)
C26 C27 C28 C29 -0.6(6)
C27 C28 C29 C30 -0.6(6)
C28 C29 C30 C31 1.0(6)
C29 C30 C31 C26 -0.1(5)
C29 C30 C31 C32 179.6(3)
C27 C26 C31 C30 -1.0(5)
P3 C26 C31 C30 180.0(3)
C27 C26 C31 C32 179.2(3)
P3 C26 C31 C32 0.2(5)
C30 C31 C32 C33 51.0(4)
C26 C31 C32 C33 -129.3(3)
C31 C32 C33 C38 -126.7(4)
C31 C32 C33 C34 54.1(5)
C38 C33 C34 C35 -0.5(6)
C32 C33 C34 C35 178.8(4)
C33 C34 C35 C36 -0.7(6)
C34 C35 C36 C37 1.6(6)
C35 C36 C37 C38 -1.3(6)
C36 C37 C38 C33 0.1(5)
C36 C37 C38 P4 178.4(3)
C34 C33 C38 C37 0.8(5)
C32 C33 C38 C37 -178.4(3)
C34 C33 C38 P4 -177.5(3)
C32 C33 C38 P4 3.2(5)
C49 P4 C38 C37 -29.0(3)
C46 P4 C38 C37 78.6(3)
C49 P4 C38 C33 149.3(3)
C46 P4 C38 C33 -103.2(3)
C26 P3 C40 C39 -69.8(3)
C43 P3 C40 C39 -175.8(3)
C26 P3 C40 C41 169.3(3)
C43 P3 C40 C41 63.4(3)
C26 P3 C43 C42 -58.9(3)
C40 P3 C43 C42 48.2(3)
C26 P3 C43 C44 68.0(3)
C40 P3 C43 C44 175.2(3)
C38 P4 C46 C47 -50.3(3)
C49 P4 C46 C47 56.1(3)
C38 P4 C46 C45 75.7(3)
C49 P4 C46 C45 -177.9(3)
C38 P4 C49 C50 -64.6(3)
C46 P4 C49 C50 -170.3(3)
C38 P4 C49 C48 175.0(3)
C46 P4 C49 C48 69.4(3)
